data_1100011
loop_
_publ_author_name
'Richardson, S M'
'Richardson, J W jr.'

_publ_section_title
;
Crystal structure of a pink Muskovite from Archer's post, Kenya:
implications for reverse pleochroism in dioctahedral micas
;
_journal_name_full 'American Mineralogist'
_journal_page_first 69
_journal_page_last 75
_journal_volume 67
_journal_year 1982
_chemical_formula_structural 'K Al2 (Si3 Al) O10 (O H)2'
_chemical_formula_sum 'Al3 H2 K O12 Si3'
_chemical_name_mineral 'Muscovite 2M1'
_chemical_name_systematic 'Potassium aluminium silicate hydrate *'
_space_group_IT_number 15
_symmetry_cell_setting monoclinic
_symmetry_Int_Tables_number 15
_symmetry_space_group_name_Hall '-C 2yc'
_symmetry_space_group_name_H-M 'C 1 2/c 1'
_cell_angle_alpha 90
_cell_angle_beta 95.782(39)
_cell_angle_gamma 90
_cell_formula_units_Z 4
_cell_length_a 5.1998(21)
_cell_length_b 9.0266(19)
_cell_length_c 20.10579(440)
_cell_volume 938.9
_exptl_crystal_density_meas 2.89
_refine_ls_R_factor_all 0.099
_cod_original_formula_sum 'H2 Al3 K O12 Si3'
_cod_database_code 1100011

loop_
_symmetry_equiv_pos_as_xyz
x,y,z
-x,y,1/2-z
-x,-y,-z
x,-y,1/2+z
1/2+x,1/2+y,z
1/2-x,1/2+y,1/2-z
1/2-x,1/2-y,-z
1/2+x,1/2-y,1/2+z

loop_
_atom_site_label
_atom_site_type_symbol
_atom_site_symmetry_multiplicity
_atom_site_Wyckoff_symbol
_atom_site_fract_x
_atom_site_fract_y
_atom_site_fract_z
_atom_site_occupancy
_atom_site_attached_hydrogens
_atom_site_calc_flag
K1 K1+ 4 e 0. 0.0992(4) 0.25 1. 0 d
Si1 Si4+ 8 f 0.4510(5) 0.2587(3) 0.1355(1) 0.75 0 d
Al1 Al3+ 8 f 0.4510(5) 0.2587(3) 0.1355(1) 0.25 0 d
Si2 Si4+ 8 f 0.0354(5) 0.4298(3) 0.3646(1) 0.75 0 d
Al2 Al3+ 8 f 0.0354(5) 0.4298(3) 0.3646(1) 0.25 0 d
Al3 Al3+ 8 f 0.2506(5) 0.0838(3) 0.0002(1) 1. 0 d
O1 O2- 8 f 0.3872(14) 0.2525(7) 0.0543(3) 1. 0 d
O2 O2- 8 f 0.0366(13) 0.4431(8) 0.4459(3) 1. 0 d
O3 O2- 8 f 0.4178(15) 0.0931(8) 0.1685(4) 1. 0 d
O4 O2- 8 f 0.2475(13) 0.3712(8) 0.1685(4) 1. 0 d
O5 O2- 8 f 0.2509(14) 0.3132(9) 0.3424(4) 1. 0 d
O6 O2- 8 f 0.0422(14) 0.0622(8) 0.4492(4) 1. 1 d
H1 H1+ 8 f -1. -1. -1. 1. 0 dum

loop_
_atom_type_symbol
_atom_type_oxidation_number
K1+ 1.000
Si4+ 4.000
Al3+ 3.000
O2- -2.000
H1+ 1.000
